data_7232061
loop_
_publ_author_name
'Liu, Yang'
'Shen, Cheng'
'Lu, Ming'

_publ_section_title
;
 Boosting the performance of energetic materials through thermally-induced
 conformational transition
;
_journal_issue 5
_journal_name_full CrystEngComm
_journal_page_first 796
_journal_paper_doi 10.1039/C8CE01825A
_journal_volume 21
_journal_year 2019
_chemical_formula_sum 'C6 H2 N14 O2'
_chemical_formula_weight 302.22
_space_group_crystal_system monoclinic
_space_group_IT_number 14
_space_group_name_Hall '-P 2ybc'
_space_group_name_H-M_alt 'P 1 21/c 1'
_symmetry_space_group_name_Hall '-P 2ybc'
_symmetry_space_group_name_H-M 'P 1 21/c 1'
_atom_sites_solution_hydrogens difmap
_audit_creation_method SHELXL-2014/7
_audit_update_record
;
2018-03-15 deposited with the CCDC.
2018-12-21 downloaded from the CCDC.
;
_cell_angle_alpha 90
_cell_angle_beta 92.904(7)
_cell_angle_gamma 90
_cell_formula_units_Z 4
_cell_length_a 5.7955(12)
_cell_length_b 9.7961(19)
_cell_length_c 19.767(4)
_cell_measurement_reflns_used 3651
_cell_measurement_temperature 296(2)
_cell_measurement_theta_max 28.37
_cell_measurement_theta_min 3.52
_cell_volume 1120.8(4)
_computing_cell_refinement 'Bruker SAINT'
_computing_data_collection 'Bruker APEX2'
_computing_data_reduction 'Bruker SAINT'
_computing_molecular_graphics 'Bruker SHELXTL'
_computing_publication_material 'Bruker SHELXTL'
_computing_structure_refinement 'SHELXL-2014 (Sheldrick 2014)'
_computing_structure_solution 'SHELXS-97 (Sheldrick 2008)'
_diffrn_ambient_temperature 296(2)
_diffrn_measured_fraction_theta_full 0.994
_diffrn_measured_fraction_theta_max 0.990
_diffrn_measurement_device_type 'Bruker APEX-II CCD'
_diffrn_measurement_method '\f and \w scans'
_diffrn_radiation_type MoK\a
_diffrn_radiation_wavelength 0.71073
_diffrn_reflns_av_R_equivalents 0.0658
_diffrn_reflns_av_unetI/netI 0.0695
_diffrn_reflns_Laue_measured_fraction_full 0.994
_diffrn_reflns_Laue_measured_fraction_max 0.990
_diffrn_reflns_limit_h_max 7
_diffrn_reflns_limit_h_min -7
_diffrn_reflns_limit_k_max 10
_diffrn_reflns_limit_k_min -13
_diffrn_reflns_limit_l_max 26
_diffrn_reflns_limit_l_min -25
_diffrn_reflns_number 8433
_diffrn_reflns_point_group_measured_fraction_full 0.994
_diffrn_reflns_point_group_measured_fraction_max 0.990
_diffrn_reflns_theta_full 25.242
_diffrn_reflns_theta_max 28.432
_diffrn_reflns_theta_min 2.063
_exptl_absorpt_coefficient_mu 0.146
_exptl_crystal_density_diffrn 1.791
_exptl_crystal_F_000 608
_exptl_crystal_size_max 0.170
_exptl_crystal_size_mid 0.130
_exptl_crystal_size_min 0.110
_refine_diff_density_max 0.323
_refine_diff_density_min -0.351
_refine_diff_density_rms 0.081
_refine_ls_extinction_method none
_refine_ls_goodness_of_fit_ref 1.046
_refine_ls_hydrogen_treatment constr
_refine_ls_matrix_type full
_refine_ls_number_parameters 199
_refine_ls_number_reflns 2793
_refine_ls_number_restraints 0
_refine_ls_restrained_S_all 1.046
_refine_ls_R_factor_all 0.0653
_refine_ls_R_factor_gt 0.0507
_refine_ls_shift/su_max 0.000
_refine_ls_shift/su_mean 0.000
_refine_ls_structure_factor_coef Fsqd
_refine_ls_weighting_details 'w=1/[\s^2^(Fo^2^)+(0.0612P)^2^+0.5204P] where P=(Fo^2^+2Fc^2^)/3'
_refine_ls_weighting_scheme calc
_refine_ls_wR_factor_gt 0.1296
_refine_ls_wR_factor_ref 0.1381
_reflns_Friedel_coverage 0.000
_reflns_number_gt 2265
_reflns_number_total 2793
_reflns_threshold_expression 'I > 2\s(I)'
_cod_data_source_file c8ce01825a2.cif
_cod_data_source_block 20170420nlg2_0m_a
_cod_depositor_comments 'Adding full bibliography for 7232060--7232061.cif.'
_cod_database_code 7232061
_shelx_shelxl_version_number 2014/7
_shelx_space_group_comment
;
The symmetry employed for this shelxl refinement is uniquely defined
by the following loop, which should always be used as a source of
symmetry information in preference to the above space-group names.
They are only intended as comments.
;
_shelx_estimated_absorpt_t_min 0.976
_shelx_estimated_absorpt_t_max 0.984

loop_
_space_group_symop_operation_xyz
'x, y, z'
'-x, y+1/2, -z+1/2'
'-x, -y, -z'
'x, -y-1/2, z-1/2'

loop_
_atom_site_label
_atom_site_type_symbol
_atom_site_fract_x
_atom_site_fract_y
_atom_site_fract_z
_atom_site_U_iso_or_equiv
_atom_site_adp_type
_atom_site_occupancy
_atom_site_site_symmetry_order
_atom_site_calc_flag
_atom_site_refinement_flags_posn
_atom_site_refinement_flags_adp
C1 C 0.1502(3) 0.73529(17) 0.62756(8) 0.0136(3) Uani 1 1 d . .
C2 C 0.3592(3) 0.65748(16) 0.61684(8) 0.0137(3) Uani 1 1 d . .
C3 C 0.5300(3) 0.58727(17) 0.65928(8) 0.0147(3) Uani 1 1 d . .
C4 C 0.1317(3) 0.73455(16) 0.88277(8) 0.0133(3) Uani 1 1 d . .
C5 C 0.3429(3) 0.65422(16) 0.88765(8) 0.0139(3) Uani 1 1 d . .
C6 C 0.4759(3) 0.60285(16) 0.83466(8) 0.0137(3) Uani 1 1 d . .
N1 N 0.0596(2) 0.77541(14) 0.68520(7) 0.0152(3) Uani 1 1 d . .
H1 H 0.0932 0.7519 0.7305 0.018 Uiso 1 1 d R U
N2 N -0.1324(3) 0.84858(15) 0.66967(7) 0.0186(3) Uani 1 1 d . .
N3 N -0.1563(3) 0.85180(15) 0.60389(7) 0.0191(3) Uani 1 1 d . .
N4 N 0.0171(3) 0.78200(14) 0.57603(7) 0.0163(3) Uani 1 1 d . .
N5 N 0.4147(3) 0.64268(15) 0.55391(7) 0.0179(3) Uani 1 1 d . .
N6 N 0.6839(3) 0.53315(16) 0.62081(7) 0.0183(3) Uani 1 1 d . .
N7 N 0.5703(3) 0.56528(15) 0.72912(7) 0.0176(3) Uani 1 1 d . .
N8 N 0.4272(3) 0.62421(14) 0.76443(7) 0.0149(3) Uani 1 1 d . .
N9 N 0.6535(3) 0.53554(15) 0.86124(7) 0.0178(3) Uani 1 1 d . .
N10 N 0.4400(3) 0.61845(15) 0.94588(7) 0.0175(3) Uani 1 1 d . .
N11 N 0.0323(3) 0.78004(14) 0.82565(7) 0.0155(3) Uani 1 1 d . .
N12 N -0.1548(3) 0.85196(15) 0.84381(7) 0.0187(3) Uani 1 1 d . .
N13 N -0.1703(3) 0.84949(15) 0.90939(7) 0.0186(3) Uani 1 1 d . .
N14 N 0.0098(3) 0.77603(15) 0.93450(7) 0.0160(3) Uani 1 1 d . .
H14 H 0.0214 0.7591 0.9777 0.019 Uiso 1 1 d R U
O1 O 0.6146(2) 0.56672(13) 0.55600(6) 0.0195(3) Uani 1 1 d . .
O2 O 0.6326(2) 0.54466(13) 0.92993(6) 0.0203(3) Uani 1 1 d . .

loop_
_atom_site_aniso_label
_atom_site_aniso_U_11
_atom_site_aniso_U_22
_atom_site_aniso_U_33
_atom_site_aniso_U_23
_atom_site_aniso_U_13
_atom_site_aniso_U_12
C1 0.0167(8) 0.0128(8) 0.0110(7) 0.0006(5) -0.0007(6) -0.0033(6)
C2 0.0184(8) 0.0127(8) 0.0099(7) 0.0002(5) -0.0003(6) -0.0027(6)
C3 0.0174(8) 0.0132(8) 0.0135(8) -0.0007(6) 0.0014(6) 0.0006(6)
C4 0.0171(8) 0.0119(7) 0.0109(7) -0.0018(5) 0.0007(6) -0.0032(6)
C5 0.0188(8) 0.0126(8) 0.0101(7) 0.0005(5) -0.0012(6) -0.0027(6)
C6 0.0174(8) 0.0112(7) 0.0123(8) 0.0010(5) -0.0005(6) -0.0003(6)
N1 0.0171(7) 0.0161(7) 0.0121(7) 0.0013(5) -0.0011(5) 0.0034(6)
N2 0.0195(8) 0.0214(8) 0.0146(7) 0.0011(5) -0.0024(6) 0.0047(6)
N3 0.0212(8) 0.0202(8) 0.0155(7) 0.0009(5) -0.0016(6) 0.0031(6)
N4 0.0184(7) 0.0169(7) 0.0133(7) 0.0011(5) -0.0007(5) 0.0010(6)
N5 0.0202(8) 0.0185(7) 0.0151(7) -0.0008(5) 0.0016(6) 0.0022(6)
N6 0.0233(8) 0.0211(8) 0.0105(7) 0.0000(5) 0.0005(6) 0.0031(6)
N7 0.0205(8) 0.0195(7) 0.0127(7) 0.0000(5) 0.0010(6) 0.0043(6)
N8 0.0183(7) 0.0154(7) 0.0109(6) 0.0008(5) -0.0001(5) -0.0006(6)
N9 0.0229(8) 0.0191(7) 0.0112(7) 0.0014(5) -0.0005(6) 0.0033(6)
N10 0.0208(8) 0.0173(7) 0.0145(7) 0.0008(5) 0.0002(6) 0.0022(6)
N11 0.0172(7) 0.0174(7) 0.0120(7) -0.0004(5) 0.0001(5) 0.0015(6)
N12 0.0202(8) 0.0222(8) 0.0137(7) -0.0015(5) 0.0005(6) 0.0046(6)
N13 0.0204(8) 0.0212(8) 0.0141(7) -0.0013(5) 0.0007(6) 0.0033(6)
N14 0.0191(7) 0.0182(7) 0.0106(7) -0.0005(5) 0.0008(5) 0.0003(6)
O1 0.0239(7) 0.0229(7) 0.0118(6) 0.0000(4) 0.0028(5) 0.0050(5)
O2 0.0242(7) 0.0246(7) 0.0118(6) 0.0022(5) -0.0014(5) 0.0069(5)

loop_
_atom_type_symbol
_atom_type_description
_atom_type_scat_dispersion_real
_atom_type_scat_dispersion_imag
_atom_type_scat_source
C C 0.0033 0.0016 'International Tables Vol C Tables 4.2.6.8 and 6.1.1.4'
H H 0.0000 0.0000 'International Tables Vol C Tables 4.2.6.8 and 6.1.1.4'
N N 0.0061 0.0033 'International Tables Vol C Tables 4.2.6.8 and 6.1.1.4'
O O 0.0106 0.0060 'International Tables Vol C Tables 4.2.6.8 and 6.1.1.4'

loop_
_geom_angle_atom_site_label_1
_geom_angle_atom_site_label_2
_geom_angle_atom_site_label_3
_geom_angle
N4 C1 N1 108.32(15)
N4 C1 C2 121.62(15)
N1 C1 C2 130.04(15)
N5 C2 C3 107.83(15)
N5 C2 C1 116.29(15)
C3 C2 C1 135.88(15)
N6 C3 N7 115.06(15)
N6 C3 C2 108.81(14)
N7 C3 C2 136.13(16)
N11 C4 N14 109.16(15)
N11 C4 C5 124.69(15)
N14 C4 C5 126.14(15)
N10 C5 C6 109.23(15)
N10 C5 C4 121.89(15)
C6 C5 C4 128.88(15)
N9 C6 N8 125.49(15)
N9 C6 C5 109.05(14)
N8 C6 C5 125.44(15)
C1 N1 N2 108.53(14)
C1 N1 H1 132.2
N2 N1 H1 118.6
N3 N2 N1 106.60(14)
N2 N3 N4 110.52(13)
C1 N4 N3 106.03(14)
C2 N5 O1 106.17(13)
C3 N6 O1 105.71(14)
N8 N7 C3 113.30(14)
N7 N8 C6 111.92(14)
C6 N9 O2 104.91(14)
C5 N10 O2 104.89(13)
C4 N11 N12 105.60(14)
N13 N12 N11 110.45(13)
N12 N13 N14 106.64(14)
C4 N14 N13 108.14(14)
C4 N14 H14 132.6
N13 N14 H14 119.0
N6 O1 N5 111.47(12)
N9 O2 N10 111.92(12)

loop_
_geom_bond_atom_site_label_1
_geom_bond_atom_site_label_2
_geom_bond_distance
C1 N4 1.328(2)
C1 N1 1.338(2)
C1 C2 1.455(2)
C2 N5 1.309(2)
C2 C3 1.440(2)
C3 N6 1.313(2)
C3 N7 1.405(2)
C4 N11 1.319(2)
C4 N14 1.335(2)
C4 C5 1.454(2)
C5 N10 1.303(2)
C5 C6 1.424(2)
C6 N9 1.310(2)
C6 N8 1.418(2)
N1 N2 1.346(2)
N1 H1 0.9348
N2 N3 1.301(2)
N3 N4 1.355(2)
N5 O1 1.3759(19)
N6 O1 1.3632(18)
N7 N8 1.252(2)
N9 O2 1.3722(18)
N10 O2 1.3797(19)
N11 N12 1.357(2)
N12 N13 1.304(2)
N13 N14 1.342(2)
N14 H14 0.8699
